data_1575406
loop_
_publ_author_name
'Giovanardi, Dario'
'Cagossi, Giorgio'
'Zolotarev, Pavel N.'
'Mazzeo, Paolo P.'
'Bacchi, Alessia'
'Carlucci, Lucia'
'Proserpio, Davide M.'
'Pelagatti, Paolo'

_publ_section_title
;
 Collapse or capture? Guest-induced response of two structurally distinct
 pillared-MOFs upon exposure to pyridines and quinolines.
;
_journal_issue 36
_journal_name_full 'Dalton transactions (Cambridge, England : 2003)'
_journal_page_first 13540
_journal_page_last 13548
_journal_paper_doi 10.1039/d5dt01321f
_journal_volume 54
_journal_year 2025
_chemical_formula_moiety 'C93 H58 N7 O19 Zn4, 2(C3 H7 N O)'
_chemical_formula_sum 'C99 H72 N9 O21 Zn4'
_chemical_formula_weight 1985.13
_space_group_crystal_system triclinic
_space_group_IT_number 2
_space_group_name_Hall '-P 1'
_space_group_name_H-M_alt 'P -1'
_atom_sites_solution_hydrogens geom
_atom_sites_solution_primary iterative
_audit_creation_date 2025-05-13
_audit_creation_method
;
Olex2 1.5
(compiled 2025.04.05 svn.rf049d14d for OlexSys, GUI svn.r7224)
;
_audit_update_record
;
2025-05-13 deposited with the CCDC.	2025-08-12 downloaded from the CCDC.
;
_cell_angle_alpha 87.768(2)
_cell_angle_beta 87.468(2)
_cell_angle_gamma 86.876(2)
_cell_formula_units_Z 2
_cell_length_a 13.1342(9)
_cell_length_b 13.1346(8)
_cell_length_c 31.665(2)
_cell_measurement_reflns_used 9940
_cell_measurement_temperature 150.00
_cell_measurement_theta_max 25.021
_cell_measurement_theta_min 2.269
_cell_volume 5445.5(6)
_computing_cell_refinement 'SAINT V8.40B (?, 2016)'
_computing_data_reduction 'SAINT V8.40B (?, 2016)'
_computing_molecular_graphics 'Olex2 1.5 (Dolomanov et al., 2009)'
_computing_publication_material 'Olex2 1.5 (Dolomanov et al., 2009)'
_computing_structure_refinement 'SHELXL 2018/3 (Sheldrick, 2015)'
_computing_structure_solution 'olex2.solve 1.5 (Bourhis et al., 2015)'
_diffrn_ambient_temperature 150.00
_diffrn_measured_fraction_theta_full 0.989
_diffrn_measured_fraction_theta_max 0.989
_diffrn_measurement_device_type 'Bruker D8 PhotonII'
_diffrn_radiation_type MoK\a
_diffrn_radiation_wavelength 0.71073
_diffrn_reflns_av_R_equivalents 0.1175
_diffrn_reflns_av_unetI/netI 0.1028
_diffrn_reflns_Laue_measured_fraction_full 0.989
_diffrn_reflns_Laue_measured_fraction_max 0.989
_diffrn_reflns_limit_h_max 15
_diffrn_reflns_limit_h_min -15
_diffrn_reflns_limit_k_max 15
_diffrn_reflns_limit_k_min -12
_diffrn_reflns_limit_l_max 37
_diffrn_reflns_limit_l_min -36
_diffrn_reflns_number 110594
_diffrn_reflns_point_group_measured_fraction_full 0.989
_diffrn_reflns_point_group_measured_fraction_max 0.989
_diffrn_reflns_theta_full 25.027
_diffrn_reflns_theta_max 25.027
_diffrn_reflns_theta_min 1.933
_exptl_absorpt_coefficient_mu 0.936
_exptl_absorpt_correction_T_max 0.7454
_exptl_absorpt_correction_T_min 0.5883
_exptl_absorpt_correction_type multi-scan
_exptl_absorpt_process_details
;
SADABS-2016/2 (Bruker,2016/2) was used for absorption correction.
wR2(int) was 0.1365 before and 0.0905 after correction.
The Ratio of minimum to maximum transmission is 0.7892.
The \l/2 correction factor is Not present.
;
_exptl_crystal_colour 'clear light yellow'
_exptl_crystal_colour_lustre clear
_exptl_crystal_colour_modifier light
_exptl_crystal_colour_primary yellow
_exptl_crystal_density_diffrn 1.211
_exptl_crystal_description plate
_exptl_crystal_F_000 2034
_exptl_crystal_size_max 0.025
_exptl_crystal_size_mid 0.02
_exptl_crystal_size_min 0.015
_refine_diff_density_max 2.053
_refine_diff_density_min -1.150
_refine_diff_density_rms 0.155
_refine_ls_extinction_method none
_refine_ls_goodness_of_fit_ref 1.060
_refine_ls_hydrogen_treatment constr
_refine_ls_matrix_type full
_refine_ls_number_parameters 1041
_refine_ls_number_reflns 19068
_refine_ls_number_restraints 298
_refine_ls_restrained_S_all 1.058
_refine_ls_R_factor_all 0.1361
_refine_ls_R_factor_gt 0.0984
_refine_ls_shift/su_max 0.001
_refine_ls_shift/su_mean 0.000
_refine_ls_structure_factor_coef Fsqd
_refine_ls_weighting_details 'w=1/[\s^2^(Fo^2^)+(0.1352P)^2^+21.9950P] where P=(Fo^2^+2Fc^2^)/3'
_refine_ls_weighting_scheme calc
_refine_ls_wR_factor_gt 0.2507
_refine_ls_wR_factor_ref 0.2760
_reflns_Friedel_coverage 0.000
_reflns_number_gt 13004
_reflns_number_total 19068
_reflns_threshold_expression 'I > 2\s(I)'
_cod_data_source_file d5dt01321f2.cif
_cod_data_source_block pum210@(quino)1
_cod_depositor_comments 'Adding full bibliography for 1575404--1575407.cif.'
_cod_original_cell_volume 5445.6(6)
_cod_database_code 1575406
_shelx_shelxl_version_number 2018/3
_shelx_space_group_comment
;
The symmetry employed for this shelxl refinement is uniquely defined
by the following loop, which should always be used as a source of
symmetry information in preference to the above space-group names.
They are only intended as comments.
;
_shelx_estimated_absorpt_t_max 0.986
_shelx_estimated_absorpt_t_min 0.977
_olex2_refinement_description
;
1. Twinned data refinement
 Scales: 0.6560(19)
 0.3440(19)
2. Fixed Uiso
 At 1.2 times of:
  All C(H) groups, All N(H) groups
 At 1.5 times of:
  All C(H,H,H) groups
3. Restrained distances
 C59-C59_$1
 1.54 with sigma of 0.02
4. Rigid bond restraints
 C11, C12, C9, C8, C7, C10
 with sigma for 1-2 distances of 0.01 and sigma for 1-3 distances of 0.01
5. Uiso/Uaniso restraints and constraints
C9 \\sim C8 \\sim C7 \\sim C10 \\sim C11 \\sim C12: within 2A with sigma of
0.04 and sigma for terminal atoms of 0.08 within 2A
Uanis(C55) \\sim Ueq, Uanis(C54) \\sim Ueq, Uanis(C57) \\sim Ueq, Uanis(C58)
\\sim Ueq, Uanis(C59) \\sim Ueq, Uanis(C56) \\sim Ueq: with sigma of 0.05 and
sigma for terminal atoms of 0.008
Uanis(C49) \\sim Ueq, Uanis(C48) \\sim Ueq, Uanis(N5) \\sim Ueq: with sigma of
0.07 and sigma for terminal atoms of 0.08
Uanis(C22) \\sim Ueq, Uanis(C21) \\sim Ueq: with sigma of 0.01 and sigma for
terminal atoms of 0.005
Uanis(C83) \\sim Ueq, Uanis(C78) \\sim Ueq, Uanis(C77) \\sim Ueq, Uanis(C76)
\\sim Ueq, Uanis(C75) \\sim Ueq, Uanis(C79) \\sim Ueq, Uanis(C80) \\sim Ueq,
Uanis(C74) \\sim Ueq, Uanis(C73) \\sim Ueq, Uanis(C72) \\sim Ueq, Uanis(C81)
\\sim Ueq, Uanis(C82) \\sim Ueq: with sigma of 0.01 and sigma for terminal
atoms of 0.005
Uanis(C61) \\sim Ueq, Uanis(C60) \\sim Ueq, Uanis(C63) \\sim Ueq, Uanis(C68)
\\sim Ueq, Uanis(C70) \\sim Ueq, Uanis(C62) \\sim Ueq, Uanis(C69) \\sim Ueq,
Uanis(C66) \\sim Ueq, Uanis(C67) \\sim Ueq, Uanis(C65) \\sim Ueq, Uanis(C64)
\\sim Ueq, Uanis(O14) \\sim Ueq, Uanis(O15) \\sim Ueq, Uanis(C71) \\sim Ueq:
with sigma of 0.01 and sigma for terminal atoms of 0.005
Uanis(C84) \\sim Ueq, Uanis(C85) \\sim Ueq, Uanis(C86) \\sim Ueq: with sigma of
0.01 and sigma for terminal atoms of 0.005
Uanis(C25) = Uanis(C26) = Uanis(O5) = Uanis(O4)
Uanis(C60) = Uanis(C61) = Uanis(C70) = Uanis(C69) = Uanis(C68) = Uanis(C66) =
Uanis(C67)
Uanis(C83) = Uanis(O18) = Uanis(O19)
Uanis(C66) = Uanis(C65) = Uanis(C64)
Uanis(C22) = Uanis(C21) = Uanis(N4)
Uanis(O15) = Uanis(C71) = Uanis(O14)
Uanis(C49) = Uanis(C48) = Uanis(C52)
6. Rigid body (RIGU) restrains
 C84, C85, C86
 with sigma for 1-2 distances of 0.004 and sigma for 1-3 distances of 0.004
7.a Aromatic/amide H refined with riding coordinates:
 C67(H67), C79(H79), C70(H70), C23(H23), C77(H77), C62(H62), C81(H81),
 C69(H69), C65(H65), C64(H64), C74(H74), C82(H82), C24(H24), C76(H76), C22(H22),
  C21(H21), C46(H46), C44(H44), C34(H34), C17(H17), C16(H16), C14(H14),
 C15(H15), C50(H50), C01R(H01R), C84(H84), C42(H42), C39(H39), C32(H32), N3(H3),
  C51(H51), C3(H3A), C4(H4), C2(H2), C1(H1), C27(H27), C86(H86), C30(H30),
 C31(H31), C93(H93), C90(H90), C85(H85), C48(H48), C88(H88), C41(H41), C29(H29),
  C49(H49), N6(H6), C11(H11), C10(H10), C8(H8), C9(H9), C91(H91), C89(H89),
 N2(H2A), C96(H96), C58(H58), C57(H57), C55(H55), C56(H56)
7.b Fitted hexagon refined as free rotating group:
 C17(C16,C13,C14,C15,C18), N1(C3,C4,C5,C2,C1), C12(C11,C10,C7,C8,C9), C59(C58,
 C57,C54,C55,C56)
7.c Idealised Me refined as rotating group:
 C94(H94A,H94B,H94C), C95(H95A,H95B,H95C), C98(H98A,H98B,H98C), C97(H97A,H97B,
 H97C)
;
_smtbx_masks_void_probe_radius 1.2
_smtbx_masks_void_truncation_radius 1.2
_olex2_submission_special_instructions 'No special instructions were received'

loop_
_space_group_symop_operation_xyz
'x, y, z'
'-x, -y, -z'

loop_
_atom_site_label
_atom_site_type_symbol
_atom_site_fract_x
_atom_site_fract_y
_atom_site_fract_z
_atom_site_U_iso_or_equiv
_atom_site_adp_type
_atom_site_occupancy
_atom_site_site_symmetry_order
_atom_site_calc_flag
_atom_site_refinement_flags_posn
_atom_site_refinement_flags_adp
_atom_site_refinement_flags_occupancy
_atom_site_disorder_assembly
_atom_site_disorder_group
Zn3 Zn 0.87000(8) 0.85203(8) 0.46701(3) 0.0180(3) Uani 1 1 d . . . . .
Zn4 Zn 0.86284(8) 0.84159(8) 0.37339(3) 0.0179(3) Uani 1 1 d . . . . .
Zn2 Zn 0.56533(10) 0.56871(9) 1.30603(4) 0.0320(3) Uani 1 1 d . . . . .
Zn1 Zn 0.55485(10) 0.55774(9) 1.21156(4) 0.0335(3) Uani 1 1 d . . . . .
O18 O 0.0167(5) 0.8333(5) 0.3821(2) 0.0255(10) Uani 1 1 d . . . . .
O19 O 0.0244(5) 0.8498(5) 0.4530(2) 0.0255(10) Uani 1 1 d . . . . .
O16 O 0.7177(5) 0.8580(6) 0.4575(2) 0.0342(18) Uani 1 1 d . . . . .
O14 O 0.8546(5) -0.0101(5) 0.3884(2) 0.0299(11) Uani 1 1 d . U . . .
O15 O 0.8644(5) 0.0068(5) 0.4586(2) 0.0299(11) Uani 1 1 d . U . . .
O12 O 0.8774(5) 0.6996(5) 0.4527(2) 0.0239(15) Uani 1 1 d . . . . .
O13 O 0.8666(5) 0.6866(5) 0.3824(2) 0.0298(17) Uani 1 1 d . . . . .
C66 C 0.8520(8) 0.1554(8) 0.4141(3) 0.0262(8) Uani 1 1 d . U . . .
O11 O -0.2766(6) 0.5641(6) 1.2988(3) 0.040(2) Uani 1 1 d . . . . .
C71 C 0.8592(8) 0.0424(7) 0.4203(4) 0.0299(11) Uani 1 1 d . U . . .
O7 O 0.5667(6) -0.2775(6) 1.2935(3) 0.042(2) Uani 1 1 d . . . . .
C83 C 0.0646(7) 0.8383(8) 0.4166(3) 0.0255(10) Uani 1 1 d . U . . .
N5 N 0.8678(7) 0.8601(6) 0.3102(2) 0.032(2) Uani 1 1 d . U . . .
O17 O 0.7105(5) 0.8426(6) 0.3869(3) 0.040(2) Uani 1 1 d . . . . .
C63 C 0.8550(8) 0.3671(8) 0.3998(3) 0.026(2) Uani 1 1 d . U . . .
C68 C 0.8793(8) 0.3240(8) 0.4397(3) 0.0262(8) Uani 1 1 d . U . . .
C73 C 0.5548(8) 0.8596(7) 0.4270(3) 0.026(2) Uani 1 1 d . U . . .
C67 C 0.8756(8) 0.2170(8) 0.4467(4) 0.0262(8) Uani 1 1 d . U . . .
H67 H 0.889397 0.187097 0.473790 0.031 Uiso 1 1 calc R U . . .
C79 C 0.2356(7) 0.8593(7) 0.4448(3) 0.019(2) Uani 1 1 d . U . . .
H79 H 0.202786 0.876427 0.471144 0.022 Uiso 1 1 calc R U . . .
C80 C 0.3421(7) 0.8608(8) 0.4397(3) 0.022(2) Uani 1 1 d . U . . .
C78 C 0.1776(7) 0.8328(7) 0.4114(3) 0.022(2) Uani 1 1 d . U . . .
C70 C 0.9009(8) 0.4903(8) 0.4653(3) 0.0262(8) Uani 1 1 d . U . . .
H70 H 0.915823 0.532111 0.487813 0.031 Uiso 1 1 calc R U . . .
C23 C 0.9048(8) 0.9099(8) 0.5972(3) 0.029(2) Uani 1 1 d . . . . .
H23 H 0.920563 0.968457 0.611765 0.035 Uiso 1 1 calc R U . . .
C77 C 0.2263(8) 0.8058(8) 0.3720(3) 0.026(2) Uani 1 1 d . U . . .
H77 H 0.186323 0.788672 0.349339 0.032 Uiso 1 1 calc R U . . .
C62 C 0.8550(8) 0.4755(9) 0.3932(4) 0.032(3) Uani 1 1 d . U . . .
H62 H 0.837182 0.505874 0.366600 0.039 Uiso 1 1 calc R U . . .
C81 C 0.4046(7) 0.8935(8) 0.4714(3) 0.025(2) Uani 1 1 d . U . . .
H81 H 0.372895 0.920056 0.496461 0.030 Uiso 1 1 calc R U . . .
O9 O 0.4023(6) 0.5670(6) 1.2122(3) 0.048(2) Uani 1 1 d . . . . .
O10 O -0.2958(6) 0.5512(7) 1.2301(3) 0.050(2) Uani 1 1 d . . . . .
O4 O 0.5685(6) 0.4167(5) 1.2977(2) 0.0389(12) Uani 1 1 d . . . . .
C69 C 0.8999(8) 0.3872(8) 0.4730(4) 0.0262(8) Uani 1 1 d . U . . .
H69 H 0.912858 0.358558 0.500344 0.031 Uiso 1 1 calc R U . . .
C65 C 0.8291(7) 0.1996(8) 0.3752(3) 0.0262(8) Uani 1 1 d . U . . .
H65 H 0.812568 0.157159 0.353165 0.031 Uiso 1 1 calc R U . . .
N4 N 0.8700(7) 0.8375(6) 0.5310(2) 0.0325(13) Uani 1 1 d . . . . .
C61 C 0.8812(8) 0.5372(8) 0.4259(3) 0.0262(8) Uani 1 1 d . U . . .
C64 C 0.8294(8) 0.3011(8) 0.3677(3) 0.0262(8) Uani 1 1 d . U . . .
H64 H 0.812279 0.329070 0.340602 0.031 Uiso 1 1 calc R U . . .
C75 C 0.3934(7) 0.8350(8) 0.4001(3) 0.023(2) Uani 1 1 d . U . . .
C74 C 0.4975(8) 0.8356(8) 0.3955(4) 0.030(3) Uani 1 1 d . U . . .
H74 H 0.529892 0.818512 0.369060 0.036 Uiso 1 1 calc R U . . .
C72 C 0.6700(8) 0.8541(7) 0.4231(4) 0.026(2) Uani 1 1 d . U . . .
N7 N 0.5458(7) 0.5707(7) 1.3718(3) 0.041(2) Uani 1 1 d . . . . .
C82 C 0.5070(8) 0.8882(8) 0.4673(4) 0.030(2) Uani 1 1 d . U . . .
H82 H 0.547240 0.902934 0.490346 0.036 Uiso 1 1 calc R U . . .
C24 C 0.8987(8) 0.9135(8) 0.5541(3) 0.029(2) Uani 1 1 d . . . . .
H24 H 0.916312 0.974826 0.539327 0.035 Uiso 1 1 calc R U . . .
C60 C 0.8753(8) 0.6499(8) 0.4207(3) 0.0262(8) Uani 1 1 d . U . . .
C76 C 0.3300(8) 0.8045(9) 0.3667(4) 0.037(3) Uani 1 1 d . U . . .
H76 H 0.361437 0.783246 0.340714 0.045 Uiso 1 1 calc R U . . .
O6 O 0.5504(7) -0.2877(6) 1.2243(3) 0.050(2) Uani 1 1 d . . . . .
O5 O 0.5514(6) 0.4071(5) 1.2266(2) 0.0389(12) Uani 1 1 d . . . . .
C22 C 0.8550(8) 0.7435(8) 0.5517(3) 0.0325(13) Uani 1 1 d . U . . .
H22 H 0.841751 0.686504 0.535545 0.039 Uiso 1 1 calc R U . . .
C21 C 0.8590(8) 0.7316(8) 0.5947(3) 0.0325(13) Uani 1 1 d . U . . .
H21 H 0.843657 0.668266 0.608328 0.039 Uiso 1 1 calc R U . . .
O8 O 0.4180(6) 0.5799(6) 1.2814(3) 0.047(2) Uani 1 1 d . . . . .
C20 C 0.8867(8) 0.8160(7) 0.6195(3) 0.034(3) Uani 1 1 d . . . . .
C40 C 0.0811(9) 0.5634(10) 1.2343(4) 0.042(3) Uani 1 1 d . . . . .
O2 O 0.9551(7) 0.8589(6) 0.6832(2) 0.055(2) Uani 1 1 d . . . . .
C46 C 0.1061(9) 0.6096(9) 1.3063(3) 0.037(3) Uani 1 1 d . . . . .
H46 H 0.078932 0.625384 1.333686 0.045 Uiso 1 1 calc R U . . .
C44 C -0.0671(8) 0.5785(7) 1.2845(4) 0.035(3) Uani 1 1 d . . . . .
H44 H -0.094641 0.588920 1.312304 0.042 Uiso 1 1 calc R U . . .
C47 C -0.2431(9) 0.5547(8) 1.2617(4) 0.036(3) Uani 1 1 d . . . . .
C34 C 0.5845(9) -0.0669(8) 1.2832(4) 0.036(3) Uani 1 1 d . . . . .
H34 H 0.604775 -0.099118 1.309071 0.043 Uiso 1 1 calc R U . . .
C17 C 0.7239(5) 0.6913(6) 0.7452(2) 0.047(3) Uani 1 1 d G . . . .
H17 H 0.670391 0.686035 0.726332 0.057 Uiso 1 1 calc R U . . .
C16 C 0.7063(4) 0.6720(6) 0.7883(2) 0.045(3) Uani 1 1 d G . . . .
H16 H 0.640767 0.653463 0.798888 0.054 Uiso 1 1 calc R U . . .
C13 C 0.7846(6) 0.6797(6) 0.81599(17) 0.049(3) Uani 1 1 d G . . . .
C14 C 0.8804(5) 0.7068(6) 0.8005(2) 0.050(3) Uani 1 1 d G . . . .
H14 H 0.933926 0.712101 0.819453 0.060 Uiso 1 1 calc R U . . .
C15 C 0.8980(4) 0.7262(6) 0.7575(2) 0.050(3) Uani 1 1 d G . . . .
H15 H 0.963552 0.744674 0.746897 0.061 Uiso 1 1 calc R U . . .
C18 C 0.8198(5) 0.7184(6) 0.72979(17) 0.047(3) Uani 1 1 d G . . . .
C50 C 0.8122(9) 0.8028(8) 0.2871(3) 0.042(3) Uani 1 1 d . . . . .
H50 H 0.769840 0.754611 0.301124 0.050 Uiso 1 1 calc R U . . .
C37 C 0.3658(9) 0.5771(8) 1.2498(4) 0.038(3) Uani 1 1 d . . . . .
C01R C 0.2080(9) 0.6109(10) 1.2980(4) 0.043(3) Uani 1 1 d . . . . .
H01R H 0.251048 0.629036 1.319556 0.052 Uiso 1 1 calc R U . . .
C45 C 0.0403(9) 0.5854(9) 1.2752(4) 0.040(3) Uani 1 1 d . . . . .
C92 C 0.4528(8) 0.5587(9) 1.3946(4) 0.044(3) Uani 1 1 d . . . . .
C87 C 0.4457(10) 0.5738(9) 1.4390(4) 0.045(3) Uani 1 1 d . . . . .
C43 C -0.1301(8) 0.5565(8) 1.2527(4) 0.037(3) Uani 1 1 d . . . . .
C36 C 0.5573(8) -0.2402(9) 1.2576(4) 0.034(3) Uani 1 1 d . . . . .
C84 C 0.6212(8) 0.6007(9) 1.3929(3) 0.036(2) Uani 1 1 d . U . . .
H84 H 0.683500 0.614278 1.377880 0.043 Uiso 1 1 calc R U . . .
C42 C -0.0884(11) 0.5407(11) 1.2110(4) 0.059(4) Uani 1 1 d . . . . .
H42 H -0.132608 0.527247 1.189175 0.070 Uiso 1 1 calc R U . . .
C38 C 0.2518(9) 0.5853(9) 1.2574(4) 0.043(3) Uani 1 1 d . . . . .
C25 C 0.5628(9) 0.3675(8) 1.2645(4) 0.0389(12) Uani 1 1 d . . . . .
C39 C 0.1855(10) 0.5656(10) 1.2264(4) 0.046(3) Uani 1 1 d . . . . .
H39 H 0.212546 0.553192 1.198632 0.056 Uiso 1 1 calc R U . . .
C32 C 0.6147(10) 0.1017(10) 1.3113(4) 0.050(3) Uani 1 1 d . . . . .
H32 H 0.635780 0.070386 1.337229 0.060 Uiso 1 1 calc R U . . .
C19 C 0.8946(9) 0.8071(8) 0.6665(3) 0.038(3) Uani 1 1 d . . . . .
N3 N 0.8325(7) 0.7383(7) 0.6867(3) 0.044(2) Uani 1 1 d . . . . .
H3 H 0.796461 0.702745 0.670386 0.053 Uiso 1 1 calc R U . . .
C51 C 0.8141(10) 0.8113(9) 0.2434(4) 0.049(3) Uani 1 1 d . . . . .
H51 H 0.771981 0.770544 0.228156 0.059 Uiso 1 1 calc R U . . .
N1 N 0.6017(7) 0.5764(6) 1.1492(2) 0.061(3) Uani 1 1 d G . . . .
C3 C 0.5804(8) 0.5126(6) 1.1171(3) 0.083(5) Uani 1 1 d G . . . .
H3A H 0.535223 0.459100 1.122667 0.099 Uiso 1 1 calc R U . . .
C4 C 0.6251(10) 0.5269(8) 1.0769(2) 0.109(7) Uani 1 1 d G . . . .
H4 H 0.610560 0.483278 1.054920 0.131 Uiso 1 1 calc R U . . .
C5 C 0.6912(9) 0.6051(9) 1.0687(2) 0.095(6) Uani 1 1 d G . . . .
C2 C 0.7125(9) 0.6690(8) 1.1008(3) 0.105(7) Uani 1 1 d G . . . .
H2 H 0.757689 0.722475 1.095235 0.126 Uiso 1 1 calc R U . . .
C1 C 0.6678(8) 0.6547(7) 1.1410(2) 0.082(5) Uani 1 1 d G . . . .
H1 H 0.682353 0.698299 1.162982 0.099 Uiso 1 1 calc R U . . .
C27 C 0.5391(10) 0.1960(9) 1.2366(4) 0.050(3) Uani 1 1 d . . . . .
H27 H 0.513093 0.227780 1.211562 0.059 Uiso 1 1 calc R U . . .
C86 C 0.5305(9) 0.6020(9) 1.4587(4) 0.050(3) Uani 1 1 d . U . . .
H86 H 0.528308 0.613068 1.488187 0.060 Uiso 1 1 calc R U . . .
C30 C 0.5199(12) -0.0764(10) 1.2151(4) 0.057(4) Uani 1 1 d . . . . .
H30 H 0.497961 -0.117157 1.193448 0.069 Uiso 1 1 calc R U . . .
C28 C 0.5440(11) 0.0873(8) 1.2414(4) 0.047(3) Uani 1 1 d . . . . .
C31 C 0.6132(9) 0.2082(9) 1.3054(4) 0.041(3) Uani 1 1 d . . . . .
H31 H 0.639360 0.248971 1.326107 0.049 Uiso 1 1 calc R U . . .
C26 C 0.5713(9) 0.2550(8) 1.2676(4) 0.0389(12) Uani 1 1 d . . . . .
C93 C 0.5698(13) 0.7149(10) 0.6288(5) 0.067(4) Uani 1 1 d . . . . .
H93 H 0.527832 0.659874 0.636289 0.080 Uiso 1 1 calc R U . . .
C35 C 0.5561(9) -0.1243(8) 1.2520(4) 0.038(3) Uani 1 1 d . . . . .
N8 N 0.5382(9) 0.7805(10) 0.5987(4) 0.068(3) Uani 1 1 d . . . . .
N9 N 0.7746(10) 0.0291(9) 0.7513(4) 0.074(4) Uani 1 1 d . . . . .
C33 C 0.5847(8) 0.0404(9) 1.2782(4) 0.038(3) Uani 1 1 d . . . . .
C90 C 0.2755(9) 0.5146(9) 1.3968(4) 0.051(3) Uani 1 1 d . . . . .
H90 H 0.218415 0.492635 1.382857 0.062 Uiso 1 1 calc R U . . .
C85 C 0.6150(8) 0.6133(7) 1.4353(3) 0.030(2) Uani 1 1 d . U . . .
H85 H 0.674408 0.631148 1.448807 0.036 Uiso 1 1 calc R U . . .
O20 O 0.6481(8) 0.7194(8) 0.6475(3) 0.078(3) Uani 1 1 d . . . . .
C48 C 0.9135(13) 0.9369(11) 0.2909(4) 0.074(3) Uani 1 1 d . U . . .
H48 H 0.940289 0.987988 0.307008 0.089 Uiso 1 1 calc R U . . .
C88 C 0.3470(10) 0.5623(10) 1.4605(4) 0.056(3) Uani 1 1 d . . . . .
H88 H 0.339381 0.575063 1.489827 0.067 Uiso 1 1 calc R U . . .
C41 C 0.0164(11) 0.5446(11) 1.2016(4) 0.060(4) Uani 1 1 d . . . . .
H41 H 0.043312 0.534709 1.173677 0.072 Uiso 1 1 calc R U . . .
C29 C 0.5151(11) 0.0259(9) 1.2091(5) 0.059(4) Uani 1 1 d . . . . .
H29 H 0.492314 0.056286 1.183271 0.070 Uiso 1 1 calc R U . . .
C49 C 0.9225(12) 0.9430(10) 0.2465(4) 0.074(3) Uani 1 1 d . U . . .
H49 H 0.962141 0.993868 0.232735 0.089 Uiso 1 1 calc R U . . .
O3 O 0.8055(11) 0.8395(11) 0.1584(3) 0.112(5) Uani 1 1 d . . . . .
N6 N 0.9483(13) 0.9315(15) 0.1549(3) 0.125(7) Uani 1 1 d . . . . .
H6 H 0.994869 0.955453 0.170403 0.150 Uiso 1 1 calc R U . . .
O21 O 0.8654(10) 0.0039(8) 0.8106(3) 0.093(4) Uani 1 1 d . . . . .
C94 C 0.5928(15) 0.8754(11) 0.5927(8) 0.133(9) Uani 1 1 d . . . . .
H94A H 0.638177 0.881479 0.616089 0.200 Uiso 1 1 calc R U . . .
H94B H 0.543327 0.934015 0.591962 0.200 Uiso 1 1 calc R U . . .
H94C H 0.633241 0.873938 0.565907 0.200 Uiso 1 1 calc R U . . .
C52 C 0.8745(13) 0.8761(11) 0.2226(4) 0.074(3) Uani 1 1 d . . . . .
C12 C 0.7640(8) 0.6625(8) 0.8637(2) 0.057(3) Uani 1 1 d G U . . .
C11 C 0.6939(9) 0.5908(8) 0.8766(3) 0.091(5) Uani 1 1 d G U . . .
H11 H 0.660198 0.555585 0.856075 0.109 Uiso 1 1 calc R U . . .
C10 C 0.6731(10) 0.5707(9) 0.9194(3) 0.104(6) Uani 1 1 d G U . . .
H10 H 0.625125 0.521718 0.928195 0.124 Uiso 1 1 calc R U . . .
C7 C 0.7224(9) 0.6223(10) 0.9494(2) 0.087(5) Uani 1 1 d G U . . .
C8 C 0.7925(9) 0.6939(10) 0.9366(2) 0.105(6) Uani 1 1 d G U . . .
H8 H 0.826229 0.729155 0.957053 0.126 Uiso 1 1 calc R U . . .
C9 C 0.8134(8) 0.7140(9) 0.8937(3) 0.118(6) Uani 1 1 d G U . . .
H9 H 0.861304 0.763023 0.884934 0.142 Uiso 1 1 calc R U . . .
C91 C 0.3678(9) 0.5275(8) 1.3742(4) 0.047(3) Uani 1 1 d . . . . .
H91 H 0.373144 0.514966 1.344812 0.056 Uiso 1 1 calc R U . . .
C89 C 0.2667(10) 0.5343(9) 1.4404(4) 0.053(3) Uani 1 1 d . . . . .
H89 H 0.203123 0.527508 1.455407 0.064 Uiso 1 1 calc R U . . .
C53 C 0.8732(19) 0.8821(17) 0.1764(4) 0.121(9) Uani 1 1 d . . . . .
C95 C 0.4390(14) 0.7757(19) 0.5807(5) 0.118(8) Uani 1 1 d . . . . .
H95A H 0.447329 0.774697 0.549775 0.177 Uiso 1 1 calc R U . . .
H95B H 0.395734 0.835629 0.588677 0.177 Uiso 1 1 calc R U . . .
H95C H 0.406939 0.713638 0.591361 0.177 Uiso 1 1 calc R U . . .
C98 C 0.7165(12) -0.0139(11) 0.7205(5) 0.078(5) Uani 1 1 d . . . . .
H98A H 0.759900 -0.026823 0.695064 0.118 Uiso 1 1 calc R U . . .
H98B H 0.659278 0.033588 0.713227 0.118 Uiso 1 1 calc R U . . .
H98C H 0.690222 -0.078337 0.731806 0.118 Uiso 1 1 calc R U . . .
N2 N 0.6925(11) 0.6029(10) 0.9928(4) 0.078(4) Uani 1 1 d . . . . .
H2A H 0.634610 0.572837 0.997479 0.093 Uiso 1 1 calc R U . . .
C96 C 0.8080(12) -0.0248(11) 0.7853(5) 0.071(4) Uani 1 1 d . . . . .
H96 H 0.784464 -0.091652 0.789828 0.085 Uiso 1 1 calc R U . . .
C59 C 0.9909(11) 0.9864(13) 0.02377(18) 0.129(9) Uani 1 1 d DG U . . .
C58 C 0.9054(11) 0.9374(14) 0.0396(3) 0.147(10) Uani 1 1 d G U . . .
H58 H 0.856889 0.916331 0.020797 0.177 Uiso 1 1 calc R U . . .
C57 C 0.8909(10) 0.9190(13) 0.0829(3) 0.136(9) Uani 1 1 d G U . . .
H57 H 0.832505 0.885502 0.093727 0.163 Uiso 1 1 calc R U . . .
C54 C 0.9620(10) 0.9498(12) 0.11041(18) 0.108(7) Uani 1 1 d G U . . .
C55 C 1.0475(9) 0.9989(12) 0.0946(3) 0.137(9) Uani 1 1 d G U . . .
H55 H 1.096028 1.019931 0.113384 0.165 Uiso 1 1 calc R U . . .
C56 C 1.0620(9) 1.0172(12) 0.0513(3) 0.125(8) Uani 1 1 d G U . . .
H56 H 1.120416 1.050759 0.040454 0.150 Uiso 1 1 calc R U . . .
C97 C 0.799(2) 0.1349(16) 0.7464(6) 0.163(12) Uani 1 1 d . . . . .
H97A H 0.855727 0.141585 0.725375 0.244 Uiso 1 1 calc R U . . .
H97B H 0.819277 0.159079 0.773562 0.244 Uiso 1 1 calc R U . . .
H97C H 0.739354 0.175914 0.736898 0.244 Uiso 1 1 calc R U . . .
O1 O 0.8309(14) 0.6596(15) 1.0247(5) 0.169(8) Uani 1 1 d . . . . .
C6 C 0.7402(17) 0.6243(16) 1.0260(6) 0.117(8) Uani 1 1 d . . . . .

loop_
_atom_site_aniso_label
_atom_site_aniso_U_11
_atom_site_aniso_U_22
_atom_site_aniso_U_33
_atom_site_aniso_U_23
_atom_site_aniso_U_13
_atom_site_aniso_U_12
Zn3 0.0095(6) 0.0084(6) 0.0362(6) -0.0013(5) -0.0008(5) -0.0008(4)
Zn4 0.0100(6) 0.0115(6) 0.0323(6) -0.0005(5) -0.0018(4) 0.0001(4)
Zn2 0.0364(8) 0.0220(7) 0.0383(6) -0.0017(5) 0.0033(6) -0.0118(5)
Zn1 0.0437(8) 0.0220(7) 0.0357(6) -0.0007(5) 0.0025(6) -0.0133(5)
O18 0.015(2) 0.019(2) 0.044(3) -0.005(2) -0.0042(18) -0.0032(18)
O19 0.015(2) 0.019(2) 0.044(3) -0.005(2) -0.0042(18) -0.0032(18)
O16 0.023(4) 0.028(4) 0.052(5) -0.007(4) -0.005(3) 0.000(3)
O14 0.030(2) 0.008(2) 0.052(3) -0.0063(19) 0.000(2) -0.0021(18)
O15 0.030(2) 0.008(2) 0.052(3) -0.0063(19) 0.000(2) -0.0021(18)
O12 0.020(3) 0.006(3) 0.046(4) -0.002(3) -0.005(3) -0.002(3)
O13 0.028(4) 0.011(3) 0.050(5) 0.007(3) -0.004(3) -0.005(3)
C66 0.0238(17) 0.0174(16) 0.0375(18) -0.0014(14) -0.0035(14) -0.0007(14)
O11 0.042(5) 0.029(4) 0.049(5) -0.005(4) 0.012(4) -0.016(4)
C71 0.030(2) 0.008(2) 0.052(3) -0.0063(19) 0.000(2) -0.0021(18)
O7 0.062(6) 0.023(4) 0.041(5) 0.004(4) -0.005(4) -0.013(4)
C83 0.015(2) 0.019(2) 0.044(3) -0.005(2) -0.0042(18) -0.0032(18)
N5 0.048(6) 0.020(5) 0.029(4) 0.001(4) 0.002(4) -0.027(4)
O17 0.013(4) 0.043(5) 0.065(6) -0.009(4) -0.003(4) -0.001(3)
C63 0.024(5) 0.017(5) 0.036(5) -0.005(4) -0.003(4) -0.002(4)
C68 0.0238(17) 0.0174(16) 0.0375(18) -0.0014(14) -0.0035(14) -0.0007(14)
C73 0.027(5) 0.010(4) 0.043(5) -0.004(4) -0.008(4) 0.000(4)
C67 0.0238(17) 0.0174(16) 0.0375(18) -0.0014(14) -0.0035(14) -0.0007(14)
C79 0.006(4) 0.016(4) 0.033(5) -0.003(4) -0.001(4) 0.008(3)
C80 0.015(4) 0.017(5) 0.036(5) -0.005(4) -0.001(4) -0.001(4)
C78 0.016(4) 0.010(4) 0.042(5) -0.001(4) -0.001(4) -0.006(3)
C70 0.0238(17) 0.0174(16) 0.0375(18) -0.0014(14) -0.0035(14) -0.0007(14)
C23 0.026(6) 0.027(6) 0.035(5) -0.008(5) 0.001(5) -0.009(4)
C77 0.018(5) 0.029(5) 0.035(5) -0.012(4) -0.005(4) -0.017(4)
C62 0.030(5) 0.028(6) 0.040(6) 0.008(5) -0.007(4) -0.010(4)
C81 0.015(4) 0.029(5) 0.034(5) -0.014(4) -0.006(4) -0.012(4)
O9 0.040(5) 0.049(5) 0.055(5) -0.011(4) 0.017(4) -0.016(4)
O10 0.030(4) 0.056(6) 0.065(6) -0.008(5) -0.002(4) -0.017(4)
O4 0.050(3) 0.023(3) 0.045(3) 0.001(2) 0.000(2) -0.020(2)
C69 0.0238(17) 0.0174(16) 0.0375(18) -0.0014(14) -0.0035(14) -0.0007(14)
C65 0.0238(17) 0.0174(16) 0.0375(18) -0.0014(14) -0.0035(14) -0.0007(14)
N4 0.040(3) 0.020(3) 0.038(3) 0.003(2) 0.005(2) -0.020(2)
C61 0.0238(17) 0.0174(16) 0.0375(18) -0.0014(14) -0.0035(14) -0.0007(14)
C64 0.0238(17) 0.0174(16) 0.0375(18) -0.0014(14) -0.0035(14) -0.0007(14)
C75 0.017(5) 0.017(5) 0.034(5) 0.000(4) -0.005(4) -0.005(4)
C74 0.022(5) 0.026(5) 0.042(6) 0.003(4) 0.005(4) -0.009(4)
C72 0.022(5) 0.012(4) 0.043(6) -0.001(4) 0.004(4) -0.002(4)
N7 0.042(6) 0.041(6) 0.040(5) 0.009(4) -0.004(4) -0.012(4)
C82 0.019(5) 0.025(5) 0.046(6) -0.009(4) -0.009(4) -0.004(4)
C24 0.030(6) 0.019(6) 0.040(6) -0.006(5) 0.000(5) -0.003(4)
C60 0.0238(17) 0.0174(16) 0.0375(18) -0.0014(14) -0.0035(14) -0.0007(14)
C76 0.026(5) 0.044(6) 0.042(6) -0.007(5) -0.008(4) -0.003(5)
O6 0.077(6) 0.021(4) 0.052(5) 0.001(4) 0.010(4) -0.019(4)
O5 0.050(3) 0.023(3) 0.045(3) 0.001(2) 0.000(2) -0.020(2)
C22 0.040(3) 0.020(3) 0.038(3) 0.003(2) 0.005(2) -0.020(2)
C21 0.040(3) 0.020(3) 0.038(3) 0.003(2) 0.005(2) -0.020(2)
O8 0.040(5) 0.045(5) 0.056(5) -0.008(4) 0.004(4) -0.013(4)
C20 0.031(6) 0.023(5) 0.046(7) 0.003(5) 0.010(5) -0.007(4)
C40 0.044(7) 0.047(8) 0.039(7) -0.028(6) 0.009(5) -0.017(6)
O2 0.071(6) 0.046(5) 0.050(5) -0.007(4) 0.012(4) -0.033(5)
C46 0.042(7) 0.044(7) 0.026(6) -0.004(5) 0.003(5) -0.001(5)
C44 0.037(6) 0.012(5) 0.057(7) -0.015(5) -0.001(5) -0.001(4)
C47 0.039(7) 0.013(5) 0.056(8) 0.003(5) 0.005(6) -0.007(5)
C34 0.044(7) 0.025(6) 0.036(6) 0.000(5) 0.004(5) -0.001(5)
C17 0.046(7) 0.027(6) 0.070(8) 0.007(6) -0.001(6) -0.022(5)
C16 0.047(7) 0.017(6) 0.071(8) -0.011(6) 0.020(6) -0.017(5)
C13 0.070(9) 0.016(6) 0.062(8) 0.002(5) 0.004(7) -0.007(5)
C14 0.044(7) 0.059(8) 0.048(8) -0.004(6) -0.001(6) -0.016(6)
C15 0.043(7) 0.047(8) 0.065(8) -0.006(6) 0.005(6) -0.035(6)
C18 0.041(7) 0.052(8) 0.047(7) 0.004(6) -0.009(6) -0.002(6)
C50 0.059(8) 0.031(7) 0.036(6) -0.006(5) 0.012(5) -0.017(5)
C37 0.043(7) 0.031(6) 0.043(7) 0.003(5) -0.001(6) -0.023(5)
C01R 0.036(7) 0.052(8) 0.046(7) -0.017(6) -0.013(5) -0.009(6)
C45 0.033(6) 0.035(7) 0.053(8) -0.004(6) 0.007(5) -0.012(5)
C92 0.027(6) 0.035(7) 0.072(9) 0.016(6) -0.021(6) -0.011(5)
C87 0.065(8) 0.032(6) 0.037(7) 0.005(5) -0.002(6) -0.014(6)
C43 0.035(6) 0.019(6) 0.055(8) 0.003(5) 0.015(5) -0.006(5)
C36 0.032(6) 0.036(7) 0.037(7) -0.014(6) -0.001(5) -0.018(5)
C84 0.022(5) 0.044(6) 0.044(4) -0.003(4) -0.006(4) -0.009(4)
C42 0.064(9) 0.069(10) 0.046(8) -0.022(7) 0.002(7) -0.027(7)
C38 0.046(7) 0.037(7) 0.047(7) -0.011(6) -0.009(6) 0.003(5)
C25 0.050(3) 0.023(3) 0.045(3) 0.001(2) 0.000(2) -0.020(2)
C39 0.058(8) 0.042(7) 0.039(7) -0.004(6) 0.009(6) -0.008(6)
C32 0.054(8) 0.046(8) 0.054(8) -0.014(6) -0.021(6) -0.004(6)
C19 0.056(7) 0.023(6) 0.037(6) -0.001(5) -0.004(5) -0.019(5)
N3 0.049(6) 0.043(6) 0.042(6) -0.001(4) -0.003(4) -0.026(5)
C51 0.061(9) 0.034(7) 0.052(7) -0.013(6) -0.005(6) 0.002(6)
N1 0.077(8) 0.056(7) 0.050(6) -0.007(5) 0.004(6) -0.010(6)
C3 0.154(16) 0.047(9) 0.052(9) -0.005(7) -0.019(9) -0.044(9)
C4 0.21(2) 0.048(10) 0.078(12) -0.037(9) 0.008(12) -0.037(12)
C5 0.114(14) 0.106(14) 0.072(11) -0.001(10) -0.018(10) -0.054(11)
C2 0.151(19) 0.098(14) 0.068(10) -0.009(10) 0.034(11) -0.051(13)
C1 0.109(13) 0.064(11) 0.074(9) 0.027(8) 0.008(9) -0.045(9)
C27 0.078(9) 0.031(7) 0.042(7) 0.008(6) -0.015(6) -0.017(6)
C86 0.061(6) 0.044(6) 0.044(5) -0.005(5) 0.008(4) -0.009(5)
C30 0.091(11) 0.031(7) 0.052(8) -0.010(6) -0.009(7) -0.003(7)
C28 0.076(9) 0.013(6) 0.056(8) -0.002(5) -0.014(7) -0.016(6)
C31 0.045(7) 0.033(7) 0.045(7) 0.005(5) -0.007(5) -0.010(5)
C26 0.050(3) 0.023(3) 0.045(3) 0.001(2) 0.000(2) -0.020(2)
C93 0.090(12) 0.047(8) 0.059(9) 0.012(7) 0.028(8) 0.003(8)
C35 0.052(7) 0.025(6) 0.038(7) -0.002(5) -0.009(5) 0.002(5)
N8 0.052(7) 0.076(9) 0.075(8) 0.003(7) -0.002(6) -0.003(6)
N9 0.094(10) 0.041(7) 0.089(10) 0.001(7) -0.006(7) -0.031(6)
C33 0.022(6) 0.039(7) 0.056(8) -0.001(6) 0.003(5) -0.012(5)
C90 0.049(7) 0.041(7) 0.067(9) -0.009(6) 0.012(6) -0.028(6)
C85 0.035(5) 0.011(5) 0.045(4) 0.000(4) -0.003(4) -0.017(4)
O20 0.066(7) 0.085(8) 0.084(7) 0.011(6) -0.006(6) -0.011(6)
C48 0.131(8) 0.053(5) 0.043(4) 0.010(4) -0.005(5) -0.065(5)
C88 0.059(8) 0.054(8) 0.056(8) -0.005(6) 0.010(7) -0.017(7)
C41 0.068(9) 0.071(10) 0.044(8) -0.029(7) 0.018(7) -0.020(8)
C29 0.087(10) 0.022(7) 0.070(9) 0.005(6) -0.027(8) -0.017(7)
C49 0.131(8) 0.053(5) 0.043(4) 0.010(4) -0.005(5) -0.065(5)
O3 0.149(12) 0.134(12) 0.059(6) 0.013(7) -0.006(7) -0.087(9)
N6 0.140(14) 0.197(19) 0.048(7) 0.005(10) 0.033(9) -0.127(13)
O21 0.132(10) 0.079(8) 0.074(7) 0.013(6) -0.025(7) -0.060(7)
C94 0.106(15) 0.028(9) 0.26(3) 0.046(12) -0.023(16) 0.000(9)
C52 0.131(8) 0.053(5) 0.043(4) 0.010(4) -0.005(5) -0.065(5)
C12 0.066(8) 0.054(8) 0.053(7) -0.021(6) 0.007(6) -0.002(6)
C11 0.128(14) 0.084(11) 0.063(7) 0.008(8) -0.001(9) -0.037(9)
C10 0.134(14) 0.112(13) 0.071(8) -0.013(9) 0.017(9) -0.067(10)
C7 0.100(12) 0.097(12) 0.069(8) 0.008(8) -0.022(8) -0.042(9)
C8 0.061(9) 0.205(17) 0.056(6) 0.018(9) -0.020(7) -0.071(10)
C9 0.115(13) 0.198(17) 0.048(7) -0.015(9) 0.004(8) -0.068(11)
C91 0.050(7) 0.024(6) 0.068(8) -0.003(6) 0.011(6) -0.016(5)
C89 0.059(8) 0.035(7) 0.064(9) 0.001(6) 0.022(7) -0.013(6)
C53 0.21(2) 0.127(17) 0.041(8) -0.011(10) 0.012(12) -0.128(16)
C95 0.092(14) 0.21(2) 0.053(10) 0.011(12) 0.000(9) 0.011(14)
C98 0.088(11) 0.046(9) 0.108(13) 0.000(8) -0.038(10) -0.037(8)
N2 0.108(11) 0.082(9) 0.046(7) -0.016(6) 0.006(7) -0.033(8)
C96 0.088(12) 0.045(9) 0.082(11) 0.005(8) 0.001(9) -0.028(8)
C59 0.131(17) 0.20(2) 0.062(10) 0.008(13) 0.028(12) -0.121(15)
C58 0.17(2) 0.21(3) 0.069(11) 0.010(14) -0.036(13) -0.106(18)
C57 0.156(19) 0.18(2) 0.077(11) 0.029(13) -0.004(13) -0.114(16)
C54 0.135(16) 0.158(18) 0.040(8) 0.013(10) -0.021(10) -0.101(13)
C55 0.136(18) 0.22(2) 0.047(9) 0.046(12) 0.027(10) -0.034(16)
C56 0.110(15) 0.20(2) 0.068(10) 0.039(12) 0.014(10) -0.104(15)
C97 0.30(4) 0.105(17) 0.102(16) 0.023(13) -0.094(19) -0.09(2)
O1 0.172(16) 0.23(2) 0.114(11) -0.004(12) 0.017(10) -0.133(15)
C6 0.143(18) 0.110(16) 0.107(16) -0.018(12) 0.025(13) -0.097(14)

loop_
_atom_type_symbol
_atom_type_description
_atom_type_scat_dispersion_real
_atom_type_scat_dispersion_imag
_atom_type_scat_source
C C 0.0033 0.0016 'International Tables Vol C Tables 4.2.6.8 and 6.1.1.4'
H H 0.0000 0.0000 'International Tables Vol C Tables 4.2.6.8 and 6.1.1.4'
N N 0.0061 0.0033 'International Tables Vol C Tables 4.2.6.8 and 6.1.1.4'
O O 0.0106 0.0060 'International Tables Vol C Tables 4.2.6.8 and 6.1.1.4'
Zn Zn 0.2839 1.4301 'International Tables Vol C Tables 4.2.6.8 and 6.1.1.4'

loop_
_geom_angle_atom_site_label_1
_geom_angle_atom_site_label_2
_geom_angle_atom_site_label_3
_geom_angle
_geom_angle_site_symmetry_1
_geom_angle_site_symmetry_3
_geom_angle_publ_flag
O19 Zn3 Zn4 81.9(2) 1_655 . ?
O19 Zn3 O12 86.9(3) 1_655 . ?
O16 Zn3 Zn4 77.2(2) . . ?
O16 Zn3 O19 159.0(3) . 1_655 ?
O16 Zn3 O15 87.7(3) . 1_565 ?
O16 Zn3 O12 89.1(2) . . ?
O15 Zn3 Zn4 87.3(2) 1_565 . ?
O15 Zn3 O19 89.0(2) 1_565 1_655 ?
O15 Zn3 O12 159.8(3) 1_565 . ?
O12 Zn3 Zn4 72.6(2) . . ?
N4 Zn3 Zn4 171.7(2) . . ?
N4 Zn3 O19 100.1(3) . 1_655 ?
N4 Zn3 O16 100.9(3) . . ?
N4 Zn3 O15 100.8(3) . 1_565 ?
N4 Zn3 O12 99.4(3) . . ?
O18 Zn4 Zn3 78.1(2) 1_655 . ?
O14 Zn4 Zn3 71.7(2) 1_565 . ?
O14 Zn4 O18 90.3(2) 1_565 1_655 ?
O14 Zn4 O13 158.4(3) 1_565 . ?
O14 Zn4 O17 86.9(3) 1_565 . ?
O13 Zn4 Zn3 86.9(2) . . ?
O13 Zn4 O18 87.6(3) . 1_655 ?
N5 Zn4 Zn3 169.6(2) . . ?
N5 Zn4 O18 98.2(3) . 1_655 ?
N5 Zn4 O14 98.7(3) . 1_565 ?
N5 Zn4 O13 102.8(3) . . ?
N5 Zn4 O17 101.8(4) . . ?
O17 Zn4 Zn3 82.3(2) . . ?
O17 Zn4 O18 160.0(3) . 1_655 ?
O17 Zn4 O13 87.8(3) . . ?
O11 Zn2 Zn1 88.8(2) 1_655 . ?
O11 Zn2 N7 100.9(3) 1_655 . ?
O11 Zn2 O8 152.0(3) 1_655 . ?
O7 Zn2 Zn1 84.0(2) 1_565 . ?
O7 Zn2 O11 87.6(3) 1_565 1_655 ?
O7 Zn2 N7 98.6(3) 1_565 . ?
O7 Zn2 O8 85.6(3) 1_565 . ?
O4 Zn2 Zn1 77.5(2) . . ?
O4 Zn2 O11 89.5(3) . 1_655 ?
O4 Zn2 O7 161.3(3) . 1_565 ?
O4 Zn2 N7 100.1(3) . . ?
O4 Zn2 O8 88.4(3) . . ?
N7 Zn2 Zn1 170.0(3) . . ?
N7 Zn2 O8 107.0(3) . . ?
O8 Zn2 Zn1 63.5(2) . . ?
O9 Zn1 Zn2 94.4(2) . . ?
O9 Zn1 O10 162.9(3) . 1_655 ?
O9 Zn1 O6 88.4(3) . 1_565 ?
O9 Zn1 O5 89.5(3) . . ?
O9 Zn1 N1 105.5(4) . . ?
O10 Zn1 Zn2 68.5(3) 1_655 . ?
O10 Zn1 O6 86.8(3) 1_655 1_565 ?
O6 Zn1 Zn2 73.9(2) 1_565 . ?
O5 Zn1 Zn2 81.6(2) . . ?
O5 Zn1 O10 88.0(3) . 1_655 ?
O5 Zn1 O6 155.2(3) . 1_565 ?
O5 Zn1 N1 109.0(3) . . ?
N1 Zn1 Zn2 157.2(2) . . ?
N1 Zn1 O10 91.2(4) . 1_655 ?
N1 Zn1 O6 95.4(3) . 1_565 ?
C83 O18 Zn4 129.2(7) . 1_455 ?
C83 O19 Zn3 124.5(6) . 1_455 ?
C72 O16 Zn3 130.1(7) . . ?
C71 O14 Zn4 139.0(7) . 1_545 ?
C71 O15 Zn3 116.6(6) . 1_545 ?
C60 O12 Zn3 136.8(7) . . ?
C60 O13 Zn4 117.5(7) . . ?
C67 C66 C71 120.1(10) . . ?
C65 C66 C71 120.3(10) . . ?
C65 C66 C67 119.4(10) . . ?
C47 O11 Zn2 114.3(8) . 1_455 ?
O14 C71 O15 125.3(9) . . ?
O14 C71 C66 117.9(10) . . ?
O15 C71 C66 116.7(9) . . ?
C36 O7 Zn2 121.9(7) . 1_545 ?
O18 C83 C78 115.2(9) . . ?
O19 C83 O18 126.0(9) . . ?
O19 C83 C78 118.7(9) . . ?
C50 N5 Zn4 119.9(6) . . ?
C48 N5 Zn4 121.4(7) . . ?
C48 N5 C50 118.0(9) . . ?
C72 O17 Zn4 124.4(7) . . ?
C68 C63 C62 118.9(10) . . ?
C68 C63 C64 118.7(10) . . ?
C64 C63 C62 122.5(10) . . ?
C63 C68 C67 118.8(10) . . ?
C63 C68 C69 120.3(10) . . ?
C69 C68 C67 120.7(10) . . ?
C74 C73 C72 122.1(10) . . ?
C74 C73 C82 120.2(10) . . ?
C82 C73 C72 117.7(9) . . ?
C66 C67 C68 120.4(10) . . ?
C66 C67 H67 119.8 . . ?
C68 C67 H67 119.8 . . ?
C80 C79 H79 119.9 . . ?
C78 C79 H79 119.9 . . ?
C78 C79 C80 120.3(9) . . ?
C79 C80 C81 123.0(9) . . ?
C79 C80 C75 120.7(9) . . ?
C81 C80 C75 116.1(9) . . ?
C79 C78 C83 119.3(9) . . ?
C79 C78 C77 120.2(9) . . ?
C77 C78 C83 120.4(9) . . ?
C69 C70 H70 118.4 . . ?
C69 C70 C61 123.1(10) . . ?
C61 C70 H70 118.4 . . ?
C24 C23 H23 120.9 . . ?
C24 C23 C20 118.2(9) . . ?
C20 C23 H23 120.9 . . ?
C78 C77 H77 119.8 . . ?
C76 C77 C78 120.4(9) . . ?
C76 C77 H77 119.8 . . ?
C63 C62 H62 119.9 . . ?
C61 C62 C63 120.2(10) . . ?
C61 C62 H62 119.9 . . ?
C80 C81 H81 118.7 . . ?
C82 C81 C80 122.6(10) . . ?
C82 C81 H81 118.7 . . ?
C37 O9 Zn1 110.3(7) . . ?
C47 O10 Zn1 142.5(8) . 1_455 ?
C25 O4 Zn2 130.5(7) . . ?
C68 C69 H69 120.4 . . ?
C70 C69 C68 119.1(10) . . ?
C70 C69 H69 120.4 . . ?
C66 C65 H65 119.1 . . ?
C64 C65 C66 121.9(10) . . ?
C64 C65 H65 119.1 . . ?
C24 N4 Zn3 120.8(6) . . ?
C24 N4 C22 117.8(8) . . ?
C22 N4 Zn3 120.7(7) . . ?
C70 C61 C62 118.2(10) . . ?
C70 C61 C60 120.3(10) . . ?
C62 C61 C60 121.0(10) . . ?
C63 C64 H64 119.6 . . ?
C65 C64 C63 120.7(10) . . ?
C65 C64 H64 119.6 . . ?
C80 C75 C76 116.9(9) . . ?
C74 C75 C80 120.4(10) . . ?
C74 C75 C76 122.6(10) . . ?
C73 C74 C75 121.8(11) . . ?
C73 C74 H74 119.1 . . ?
C75 C74 H74 119.1 . . ?
O16 C72 C73 116.8(9) . . ?
O17 C72 O16 125.8(9) . . ?
O17 C72 C73 117.4(9) . . ?
C92 N7 Zn2 124.9(7) . . ?
C84 N7 Zn2 117.5(7) . . ?
C84 N7 C92 116.7(9) . . ?
C73 C82 H82 120.8 . . ?
C81 C82 C73 118.4(10) . . ?
C81 C82 H82 120.8 . . ?
C23 C24 H24 117.4 . . ?
N4 C24 C23 125.3(9) . . ?
N4 C24 H24 117.4 . . ?
O12 C60 O13 126.2(10) . . ?
O12 C60 C61 117.7(9) . . ?
O13 C60 C61 116.1(9) . . ?
C77 C76 C75 121.3(10) . . ?
C77 C76 H76 119.3 . . ?
C75 C76 H76 119.3 . . ?
C36 O6 Zn1 133.1(8) . 1_545 ?
C25 O5 Zn1 124.2(7) . . ?
N4 C22 H22 119.4 . . ?
C21 C22 N4 121.3(9) . . ?
C21 C22 H22 119.4 . . ?
C22 C21 H21 120.0 . . ?
C22 C21 C20 120.0(9) . . ?
C20 C21 H21 120.0 . . ?
C37 O8 Zn2 147.3(8) . . ?
C23 C20 C21 117.0(9) . . ?
C23 C20 C19 120.5(9) . . ?
C21 C20 C19 122.6(8) . . ?
C39 C40 C45 118.9(11) . . ?
C39 C40 C41 120.4(11) . . ?
C41 C40 C45 120.6(11) . . ?
C01R C46 H46 119.4 . . ?
C01R C46 C45 121.2(11) . . ?
C45 C46 H46 119.4 . . ?
C45 C44 H44 120.2 . . ?
C43 C44 H44 120.2 . . ?
C43 C44 C45 119.6(11) . . ?
O11 C47 C43 118.5(11) . . ?
O10 C47 O11 125.7(11) . . ?
O10 C47 C43 115.6(11) . . ?
C35 C34 H34 119.4 . . ?
C35 C34 C33 121.2(11) . . ?
C33 C34 H34 119.4 . . ?
C16 C17 H17 120.0 . . ?
C16 C17 C18 120.0 . . ?
C18 C17 H17 120.0 . . ?
C17 C16 H16 120.0 . . ?
C13 C16 C17 120.0 . . ?
C13 C16 H16 120.0 . . ?
C16 C13 C12 120.0(6) . . ?
C14 C13 C16 120.0 . . ?
C14 C13 C12 120.0(6) . . ?
C13 C14 H14 120.0 . . ?
C13 C14 C15 120.0 . . ?
C15 C14 H14 120.0 . . ?
C14 C15 H15 120.0 . . ?
C18 C15 C14 120.0 . . ?
C18 C15 H15 120.0 . . ?
C15 C18 C17 120.0 . . ?
N3 C18 C17 117.5(6) . . ?
N3 C18 C15 122.5(6) . . ?
N5 C50 H50 118.9 . . ?
N5 C50 C51 122.2(9) . . ?
C51 C50 H50 118.9 . . ?
O9 C37 C38 119.0(10) . . ?
O8 C37 O9 124.4(11) . . ?
O8 C37 C38 116.6(10) . . ?
C46 C01R H01R 119.5 . . ?
C46 C01R C38 121.0(11) . . ?
C38 C01R H01R 119.5 . . ?
C40 C45 C44 119.5(11) . . ?
C46 C45 C40 119.1(11) . . ?
C46 C45 C44 121.3(11) . . ?
N7 C92 C87 120.0(9) . . ?
C91 C92 N7 120.3(11) . . ?
C91 C92 C87 119.7(11) . . ?
C92 C87 C88 117.3(11) . . ?
C86 C87 C92 118.9(11) . . ?
C86 C87 C88 123.8(11) . . ?
C44 C43 C47 119.8(11) . . ?
C44 C43 C42 120.0(11) . . ?
C42 C43 C47 120.2(12) . . ?
O7 C36 O6 126.8(11) . . ?
O7 C36 C35 117.6(9) . . ?
O6 C36 C35 115.6(10) . . ?
N7 C84 H84 118.4 . . ?
N7 C84 C85 123.2(10) . . ?
C85 C84 H84 118.4 . . ?
C43 C42 H42 119.4 . . ?
C41 C42 C43 121.2(12) . . ?
C41 C42 H42 119.4 . . ?
C01R C38 C37 120.6(10) . . ?
C39 C38 C37 122.1(11) . . ?
C39 C38 C01R 117.3(11) . . ?
O4 C25 O5 125.8(10) . . ?
O4 C25 C26 118.9(10) . . ?
O5 C25 C26 115.3(10) . . ?
C40 C39 H39 118.8 . . ?
C38 C39 C40 122.4(11) . . ?
C38 C39 H39 118.8 . . ?
C31 C32 H32 120.0 . . ?
C31 C32 C33 119.9(12) . . ?
C33 C32 H32 120.0 . . ?
O2 C19 C20 118.7(9) . . ?
O2 C19 N3 126.3(10) . . ?
N3 C19 C20 115.0(9) . . ?
C18 N3 H3 116.2 . . ?
C19 N3 C18 127.6(8) . . ?
C19 N3 H3 116.2 . . ?
C50 C51 H51 119.7 . . ?
C52 C51 C50 120.6(10) . . ?
C52 C51 H51 119.7 . . ?
C3 N1 Zn1 125.3(4) . . ?
C3 N1 C1 120.0 . . ?
C1 N1 Zn1 114.4(4) . . ?
N1 C3 H3A 120.0 . . ?
N1 C3 C4 120.0 . . ?
C4 C3 H3A 120.0 . . ?
C3 C4 H4 120.0 . . ?
C5 C4 C3 120.0 . . ?
C5 C4 H4 120.0 . . ?
C4 C5 C2 120.0 . . ?
C4 C5 C6 122.0(9) . . ?
C2 C5 C6 118.0(9) . . ?
C5 C2 H2 120.0 . . ?
C1 C2 C5 120.0 . . ?
C1 C2 H2 120.0 . . ?
N1 C1 H1 120.0 . . ?
C2 C1 N1 120.0 . . ?
C2 C1 H1 120.0 . . ?
C28 C27 H27 119.5 . . ?
C26 C27 H27 119.5 . . ?
C26 C27 C28 120.9(11) . . ?
C87 C86 H86 121.0 . . ?
C85 C86 C87 118.0(11) . . ?
C85 C86 H86 121.0 . . ?
C35 C30 H30 118.9 . . ?
C29 C30 H30 118.9 . . ?
C29 C30 C35 122.2(12) . . ?
C33 C28 C27 119.4(11) . . ?
C29 C28 C27 121.4(11) . . ?
C29 C28 C33 119.1(11) . . ?
C32 C31 H31 120.4 . . ?
C32 C31 C26 119.2(11) . . ?
C26 C31 H31 120.4 . . ?
C27 C26 C25 122.3(11) . . ?
C27 C26 C31 120.4(11) . . ?
C31 C26 C25 117.3(10) . . ?
N8 C93 H93 117.3 . . ?
O20 C93 H93 117.3 . . ?
O20 C93 N8 125.4(14) . . ?
C34 C35 C36 120.8(10) . . ?
C34 C35 C30 119.2(11) . . ?
C30 C35 C36 120.0(10) . . ?
C93 N8 C94 117.0(14) . . ?
C93 N8 C95 122.1(14) . . ?
C95 N8 C94 118.7(15) . . ?
C98 N9 C97 119.4(13) . . ?
C96 N9 C98 122.5(12) . . ?
C96 N9 C97 118.2(13) . . ?
C34 C33 C32 121.4(11) . . ?
C28 C33 C34 118.4(11) . . ?
C28 C33 C32 119.8(11) . . ?
C91 C90 H90 120.0 . . ?
C91 C90 C89 120.1(12) . . ?
C89 C90 H90 120.0 . . ?
C84 C85 H85 118.4 . . ?
C86 C85 C84 123.1(10) . . ?
C86 C85 H85 118.4 . . ?
N5 C48 H48 120.1 . . ?
N5 C48 C49 119.8(10) . . ?
C49 C48 H48 120.1 . . ?
C87 C88 H88 119.0 . . ?
C89 C88 C87 122.0(12) . . ?
C89 C88 H88 119.0 . . ?
C40 C41 H41 120.6 . . ?
C42 C41 C40 118.8(11) . . ?
C42 C41 H41 120.6 . . ?
C30 C29 C28 119.5(12) . . ?
C30 C29 H29 120.2 . . ?
C28 C29 H29 120.2 . . ?
C48 C49 H49 119.6 . . ?
C52 C49 C48 120.8(10) . . ?
C52 C49 H49 119.6 . . ?
C53 N6 H6 115.7 . . ?
C53 N6 C54 128.6(12) . . ?
C54 N6 H6 115.7 . . ?
N8 C94 H94A 109.5 . . ?
N8 C94 H94B 109.5 . . ?
N8 C94 H94C 109.5 . . ?
H94A C94 H94B 109.5 . . ?
H94A C94 H94C 109.5 . . ?
H94B C94 H94C 109.5 . . ?
C51 C52 C49 116.8(11) . . ?
C51 C52 C53 118.2(11) . . ?
C49 C52 C53 124.3(10) . . ?
C11 C12 C13 117.2(6) . . ?
C11 C12 C9 120.0 . . ?
C9 C12 C13 122.7(6) . . ?
C12 C11 H11 120.0 . . ?
C12 C11 C10 120.0 . . ?
C10 C11 H11 120.0 . . ?
C11 C10 H10 120.0 . . ?
C7 C10 C11 120.0 . . ?
C7 C10 H10 120.0 . . ?
C10 C7 C8 120.0 . . ?
C10 C7 N2 117.1(8) . . ?
C8 C7 N2 122.8(8) . . ?
C7 C8 H8 120.0 . . ?
C9 C8 C7 120.0 . . ?
C9 C8 H8 120.0 . . ?
C12 C9 H9 120.0 . . ?
C8 C9 C12 120.0 . . ?
C8 C9 H9 120.0 . . ?
C92 C91 H91 119.8 . . ?
C90 C91 C92 120.4(12) . . ?
C90 C91 H91 119.8 . . ?
C90 C89 H89 119.8 . . ?
C88 C89 C90 120.5(12) . . ?
C88 C89 H89 119.8 . . ?
O3 C53 N6 122.6(12) . . ?
O3 C53 C52 119.2(12) . . ?
N6 C53 C52 118.1(13) . . ?
N8 C95 H95A 109.5 . . ?
N8 C95 H95B 109.5 . . ?
N8 C95 H95C 109.5 . . ?
H95A C95 H95B 109.5 . . ?
H95A C95 H95C 109.5 . . ?
H95B C95 H95C 109.5 . . ?
N9 C98 H98A 109.5 . . ?
N9 C98 H98B 109.5 . . ?
N9 C98 H98C 109.5 . . ?
H98A C98 H98B 109.5 . . ?
H98A C98 H98C 109.5 . . ?
H98B C98 H98C 109.5 . . ?
C7 N2 H2A 116.1 . . ?
C6 N2 C7 127.9(13) . . ?
C6 N2 H2A 116.1 . . ?
N9 C96 H96 117.0 . . ?
O21 C96 N9 125.9(13) . . ?
O21 C96 H96 117.0 . . ?
C58 C59 C59 122.6(11) . 2_775 ?
C58 C59 C56 120.0 . . ?
C56 C59 C59 117.3(11) . 2_775 ?
C59 C58 H58 120.0 . . ?
C59 C58 C57 120.0 . . ?
C57 C58 H58 120.0 . . ?
C58 C57 H57 120.0 . . ?
C54 C57 C58 120.0 . . ?
C54 C57 H57 120.0 . . ?
C57 C54 N6 120.7(8) . . ?
C55 C54 N6 119.3(8) . . ?
C55 C54 C57 120.0 . . ?
C54 C55 H55 120.0 . . ?
C54 C55 C56 120.0 . . ?
C56 C55 H55 120.0 . . ?
C59 C56 H56 120.0 . . ?
C55 C56 C59 120.0 . . ?
C55 C56 H56 120.0 . . ?
N9 C97 H97A 109.5 . . ?
N9 C97 H97B 109.5 . . ?
N9 C97 H97C 109.5 . . ?
H97A C97 H97B 109.5 . . ?
H97A C97 H97C 109.5 . . ?
H97B C97 H97C 109.5 . . ?
N2 C6 C5 119.2(15) . . ?
N2 C6 O1 124.0(17) . . ?
O1 C6 C5 116.8(17) . . ?

loop_
_geom_bond_atom_site_label_1
_geom_bond_atom_site_label_2
_geom_bond_distance
_geom_bond_site_symmetry_2
_geom_bond_publ_flag
Zn3 Zn4 2.9789(13) . ?
Zn3 O19 2.055(7) 1_655 ?
Zn3 O16 2.033(7) . ?
Zn3 O15 2.038(7) 1_565 ?
Zn3 O12 2.066(6) . ?
Zn3 N4 2.029(8) . ?
Zn4 O18 2.048(6) 1_655 ?
Zn4 O14 2.019(7) 1_565 ?
Zn4 O13 2.043(7) . ?
Zn4 N5 2.006(7) . ?
Zn4 O17 2.027(7) . ?
Zn2 Zn1 3.0101(16) . ?
Zn2 O11 2.077(8) 1_655 ?
Zn2 O7 2.044(7) 1_565 ?
Zn2 O4 2.022(7) . ?
Zn2 N7 2.089(8) . ?
Zn2 O8 2.114(9) . ?
Zn1 O9 2.000(8) . ?
Zn1 O10 2.069(8) 1_655 ?
Zn1 O6 2.082(8) 1_565 ?
Zn1 O5 2.019(7) . ?
Zn1 N1 2.052(6) . ?
O18 C83 1.291(12) . ?
O19 C83 1.255(12) . ?
O16 C72 1.285(13) . ?
O14 C71 1.249(12) . ?
O15 C71 1.286(13) . ?
O12 C60 1.229(12) . ?
O13 C60 1.295(12) . ?
C66 C71 1.488(14) . ?
C66 C67 1.392(15) . ?
C66 C65 1.379(14) . ?
O11 C47 1.246(14) . ?
O7 C36 1.231(13) . ?
C83 C78 1.484(13) . ?
N5 C50 1.336(12) . ?
N5 C48 1.317(12) . ?
O17 C72 1.252(12) . ?
C63 C68 1.408(16) . ?
C63 C62 1.431(15) . ?
C63 C64 1.424(15) . ?
C68 C67 1.418(15) . ?
C68 C69 1.410(15) . ?
C73 C74 1.334(15) . ?
C73 C72 1.511(14) . ?
C73 C82 1.451(15) . ?
C67 H67 0.9500 . ?
C79 H79 0.9500 . ?
C79 C80 1.402(13) . ?
C79 C78 1.396(14) . ?
C80 C81 1.417(14) . ?
C80 C75 1.441(15) . ?
C78 C77 1.424(14) . ?
C70 H70 0.9500 . ?
C70 C69 1.367(14) . ?
C70 C61 1.398(14) . ?
C23 H23 0.9500 . ?
C23 C24 1.369(13) . ?
C23 C20 1.424(13) . ?
C77 H77 0.9500 . ?
C77 C76 1.364(15) . ?
C62 H62 0.9500 . ?
C62 C61 1.406(15) . ?
C81 H81 0.9500 . ?
C81 C82 1.344(14) . ?
O9 C37 1.272(13) . ?
O10 C47 1.245(14) . ?
O4 C25 1.261(13) . ?
C69 H69 0.9500 . ?
C65 H65 0.9500 . ?
C65 C64 1.346(14) . ?
N4 C24 1.339(11) . ?
N4 C22 1.394(12) . ?
C61 C60 1.482(14) . ?
C64 H64 0.9500 . ?
C75 C74 1.370(14) . ?
C75 C76 1.455(15) . ?
C74 H74 0.9500 . ?
N7 C92 1.403(14) . ?
N7 C84 1.306(12) . ?
C82 H82 0.9500 . ?
C24 H24 0.9500 . ?
C76 H76 0.9500 . ?
O6 C36 1.254(12) . ?
O5 C25 1.301(13) . ?
C22 H22 0.9500 . ?
C22 C21 1.367(14) . ?
C21 H21 0.9500 . ?
C21 C20 1.454(14) . ?
O8 C37 1.240(13) . ?
C20 C19 1.496(14) . ?
C40 C45 1.415(16) . ?
C40 C39 1.385(17) . ?
C40 C41 1.405(18) . ?
O2 C19 1.224(12) . ?
C46 H46 0.9500 . ?
C46 C01R 1.353(16) . ?
C46 C45 1.394(16) . ?
C44 H44 0.9500 . ?
C44 C45 1.434(16) . ?
C44 C43 1.379(16) . ?
C47 C43 1.500(16) . ?
C34 H34 0.9500 . ?
C34 C35 1.343(15) . ?
C34 C33 1.412(16) . ?
C17 H17 0.9500 . ?
C17 C16 1.3900 . ?
C17 C18 1.3900 . ?
C16 H16 0.9500 . ?
C16 C13 1.3900 . ?
C13 C14 1.3900 . ?
C13 C12 1.534(8) . ?
C14 H14 0.9500 . ?
C14 C15 1.3900 . ?
C15 H15 0.9500 . ?
C15 C18 1.3900 . ?
C18 N3 1.383(10) . ?
C50 H50 0.9500 . ?
C50 C51 1.381(14) . ?
C37 C38 1.505(16) . ?
C01R H01R 0.9500 . ?
C01R C38 1.431(16) . ?
C92 C87 1.428(16) . ?
C92 C91 1.401(15) . ?
C87 C86 1.375(16) . ?
C87 C88 1.449(17) . ?
C43 C42 1.425(17) . ?
C36 C35 1.525(15) . ?
C84 H84 0.9500 . ?
C84 C85 1.358(13) . ?
C42 H42 0.9500 . ?
C42 C41 1.398(19) . ?
C38 C39 1.381(17) . ?
C25 C26 1.475(15) . ?
C39 H39 0.9500 . ?
C32 H32 0.9500 . ?
C32 C31 1.403(17) . ?
C32 C33 1.427(17) . ?
C19 N3 1.371(13) . ?
N3 H3 0.8800 . ?
C51 H51 0.9500 . ?
C51 C52 1.331(15) . ?
N1 C3 1.3900 . ?
N1 C1 1.3900 . ?
C3 H3A 0.9500 . ?
C3 C4 1.3900 . ?
C4 H4 0.9500 . ?
C4 C5 1.3900 . ?
C5 C2 1.3900 . ?
C5 C6 1.491(19) . ?
C2 H2 0.9500 . ?
C2 C1 1.3900 . ?
C1 H1 0.9500 . ?
C27 H27 0.9500 . ?
C27 C28 1.428(16) . ?
C27 C26 1.368(16) . ?
C86 H86 0.9500 . ?
C86 C85 1.318(15) . ?
C30 H30 0.9500 . ?
C30 C35 1.395(16) . ?
C30 C29 1.348(17) . ?
C28 C33 1.408(17) . ?
C28 C29 1.405(17) . ?
C31 H31 0.9500 . ?
C31 C26 1.443(16) . ?
C93 H93 0.9500 . ?
C93 N8 1.323(17) . ?
C93 O20 1.215(17) . ?
N8 C94 1.474(19) . ?
N8 C95 1.45(2) . ?
N9 C98 1.418(16) . ?
N9 C96 1.341(18) . ?
N9 C97 1.45(2) . ?
C90 H90 0.9500 . ?
C90 C91 1.396(16) . ?
C90 C89 1.411(17) . ?
C85 H85 0.9500 . ?
C48 H48 0.9500 . ?
C48 C49 1.407(15) . ?
C88 H88 0.9500 . ?
C88 C89 1.332(18) . ?
C41 H41 0.9500 . ?
C29 H29 0.9500 . ?
C49 H49 0.9500 . ?
C49 C52 1.376(15) . ?
O3 C53 1.245(17) . ?
N6 H6 0.8800 . ?
N6 C53 1.356(17) . ?
N6 C54 1.424(12) . ?
O21 C96 1.209(17) . ?
C94 H94A 0.9800 . ?
C94 H94B 0.9800 . ?
C94 H94C 0.9800 . ?
C52 C53 1.461(17) . ?
C12 C11 1.3900 . ?
C12 C9 1.3900 . ?
C11 H11 0.9500 . ?
C11 C10 1.3900 . ?
C10 H10 0.9500 . ?
C10 C7 1.3900 . ?
C7 C8 1.3900 . ?
C7 N2 1.428(12) . ?
C8 H8 0.9500 . ?
C8 C9 1.3900 . ?
C9 H9 0.9500 . ?
C91 H91 0.9500 . ?
C89 H89 0.9500 . ?
C95 H95A 0.9800 . ?
C95 H95B 0.9800 . ?
C95 H95C 0.9800 . ?
C98 H98A 0.9800 . ?
C98 H98B 0.9800 . ?
C98 H98C 0.9800 . ?
N2 H2A 0.8800 . ?
N2 C6 1.30(2) . ?
C96 H96 0.9500 . ?
C59 C59 1.544(11) 2_775 ?
C59 C58 1.3900 . ?
C59 C56 1.3900 . ?
C58 H58 0.9500 . ?
C58 C57 1.3900 . ?
C57 H57 0.9500 . ?
C57 C54 1.3900 . ?
C54 C55 1.3900 . ?
C55 H55 0.9500 . ?
C55 C56 1.3900 . ?
C56 H56 0.9500 . ?
C97 H97A 0.9800 . ?
C97 H97B 0.9800 . ?
C97 H97C 0.9800 . ?
O1 C6 1.30(2) . ?

loop_
_geom_torsion_atom_site_label_1
_geom_torsion_atom_site_label_2
_geom_torsion_atom_site_label_3
_geom_torsion_atom_site_label_4
_geom_torsion
_geom_torsion_site_symmetry_1
_geom_torsion_site_symmetry_2
_geom_torsion_site_symmetry_3
_geom_torsion_site_symmetry_4
_geom_torsion_publ_flag
Zn3 O19 C83 O18 5.1(14) 1_455 . . . ?
Zn3 O19 C83 C78 -176.9(6) 1_455 . . . ?
Zn3 O16 C72 O17 2.0(15) . . . . ?
Zn3 O16 C72 C73 179.4(6) . . . . ?
Zn3 O15 C71 O14 2.1(14) 1_545 . . . ?
Zn3 O15 C71 C66 178.2(7) 1_545 . . . ?
Zn3 O12 C60 O13 -0.1(17) . . . . ?
Zn3 O12 C60 C61 -178.7(6) . . . . ?
Zn3 N4 C24 C23 -177.6(9) . . . . ?
Zn3 N4 C22 C21 177.3(8) . . . . ?
Zn4 O18 C83 O19 -0.1(15) 1_455 . . . ?
Zn4 O18 C83 C78 -178.1(6) 1_455 . . . ?
Zn4 O14 C71 O15 -6.2(18) 1_545 . . . ?
Zn4 O14 C71 C66 177.7(7) 1_545 . . . ?
Zn4 O13 C60 O12 3.3(13) . . . . ?
Zn4 O13 C60 C61 -178.1(6) . . . . ?
Zn4 N5 C50 C51 -178.9(10) . . . . ?
Zn4 N5 C48 C49 175.0(12) . . . . ?
Zn4 O17 C72 O16 -6.4(15) . . . . ?
Zn4 O17 C72 C73 176.2(6) . . . . ?
Zn2 O11 C47 O10 2.2(14) 1_455 . . . ?
Zn2 O11 C47 C43 176.6(7) 1_455 . . . ?
Zn2 O7 C36 O6 -3.3(16) 1_545 . . . ?
Zn2 O7 C36 C35 178.2(7) 1_545 . . . ?
Zn2 O4 C25 O5 -1.1(18) . . . . ?
Zn2 O4 C25 C26 177.6(7) . . . . ?
Zn2 N7 C92 C87 -172.3(8) . . . . ?
Zn2 N7 C92 C91 10.6(15) . . . . ?
Zn2 N7 C84 C85 174.4(9) . . . . ?
Zn2 O8 C37 O9 -4(2) . . . . ?
Zn2 O8 C37 C38 175.4(9) . . . . ?
Zn1 O9 C37 O8 -0.6(14) . . . . ?
Zn1 O9 C37 C38 -179.9(8) . . . . ?
Zn1 O10 C47 O11 1(2) 1_455 . . . ?
Zn1 O10 C47 C43 -173.3(9) 1_455 . . . ?
Zn1 O6 C36 O7 -2.0(18) 1_545 . . . ?
Zn1 O6 C36 C35 176.5(7) 1_545 . . . ?
Zn1 O5 C25 O4 6.6(16) . . . . ?
Zn1 O5 C25 C26 -172.2(7) . . . . ?
Zn1 N1 C3 C4 -173.3(8) . . . . ?
Zn1 N1 C1 C2 174.0(7) . . . . ?
O18 C83 C78 C79 166.3(9) . . . . ?
O18 C83 C78 C77 -10.5(13) . . . . ?
O19 C83 C78 C79 -11.9(14) . . . . ?
O19 C83 C78 C77 171.3(9) . . . . ?
C66 C65 C64 C63 0.8(16) . . . . ?
O11 C47 C43 C44 -6.5(15) . . . . ?
O11 C47 C43 C42 176.8(11) . . . . ?
C71 C66 C67 C68 173.4(9) . . . . ?
C71 C66 C65 C64 -174.9(9) . . . . ?
O7 C36 C35 C34 13.0(16) . . . . ?
O7 C36 C35 C30 -163.4(12) . . . . ?
C83 C78 C77 C76 177.5(10) . . . . ?
N5 C50 C51 C52 2(2) . . . . ?
N5 C48 C49 C52 7(3) . . . . ?
C63 C68 C67 C66 2.2(16) . . . . ?
C63 C68 C69 C70 -3.2(16) . . . . ?
C63 C62 C61 C70 -3.8(15) . . . . ?
C63 C62 C61 C60 -176.1(9) . . . . ?
C68 C63 C62 C61 1.5(16) . . . . ?
C68 C63 C64 C65 -0.5(15) . . . . ?
C67 C66 C71 O14 -168.0(10) . . . . ?
C67 C66 C71 O15 15.6(15) . . . . ?
C67 C66 C65 C64 0.4(16) . . . . ?
C67 C68 C69 C70 -178.8(10) . . . . ?
C79 C80 C81 C82 175.4(10) . . . . ?
C79 C80 C75 C74 -179.3(9) . . . . ?
C79 C80 C75 C76 -2.0(15) . . . . ?
C79 C78 C77 C76 0.7(15) . . . . ?
C80 C79 C78 C83 -176.0(9) . . . . ?
C80 C79 C78 C77 0.8(14) . . . . ?
C80 C81 C82 C73 7.6(16) . . . . ?
C80 C75 C74 C73 0.1(16) . . . . ?
C80 C75 C76 C77 3.6(16) . . . . ?
C78 C79 C80 C81 175.7(10) . . . . ?
C78 C79 C80 C75 0.0(15) . . . . ?
C78 C77 C76 C75 -3.0(17) . . . . ?
C70 C61 C60 O12 -7.6(14) . . . . ?
C70 C61 C60 O13 173.6(9) . . . . ?
C23 C20 C19 O2 -31.1(16) . . . . ?
C23 C20 C19 N3 150.0(10) . . . . ?
C62 C63 C68 C67 177.7(9) . . . . ?
C62 C63 C68 C69 2.0(16) . . . . ?
C62 C63 C64 C65 -179.2(10) . . . . ?
C62 C61 C60 O12 164.5(10) . . . . ?
C62 C61 C60 O13 -14.3(14) . . . . ?
C81 C80 C75 C74 4.6(15) . . . . ?
C81 C80 C75 C76 -178.1(9) . . . . ?
O9 C37 C38 C01R -171.3(11) . . . . ?
O9 C37 C38 C39 10.8(17) . . . . ?
O10 C47 C43 C44 168.5(10) . . . . ?
O10 C47 C43 C42 -8.3(15) . . . . ?
O4 C25 C26 C27 161.9(12) . . . . ?
O4 C25 C26 C31 -16.6(16) . . . . ?
C69 C68 C67 C66 177.9(10) . . . . ?
C69 C70 C61 C62 2.7(16) . . . . ?
C69 C70 C61 C60 175.0(9) . . . . ?
C65 C66 C71 O14 7.3(15) . . . . ?
C65 C66 C71 O15 -169.1(10) . . . . ?
C65 C66 C67 C68 -1.9(15) . . . . ?
N4 C22 C21 C20 -4.6(15) . . . . ?
C61 C70 C69 C68 0.8(16) . . . . ?
C64 C63 C68 C67 -1.0(15) . . . . ?
C64 C63 C68 C69 -176.7(9) . . . . ?
C64 C63 C62 C61 -179.8(10) . . . . ?
C75 C80 C81 C82 -8.6(15) . . . . ?
C74 C73 C72 O16 -166.0(10) . . . . ?
C74 C73 C72 O17 11.6(15) . . . . ?
C74 C73 C82 C81 -2.4(15) . . . . ?
C74 C75 C76 C77 -179.2(11) . . . . ?
C72 C73 C74 C75 176.1(9) . . . . ?
C72 C73 C82 C81 -179.9(9) . . . . ?
N7 C92 C87 C86 1.3(17) . . . . ?
N7 C92 C87 C88 178.8(11) . . . . ?
N7 C92 C91 C90 179.4(11) . . . . ?
N7 C84 C85 C86 -3.9(19) . . . . ?
C82 C73 C74 C75 -1.4(16) . . . . ?
C82 C73 C72 O16 11.5(13) . . . . ?
C82 C73 C72 O17 -170.9(9) . . . . ?
C24 C23 C20 C21 -2.4(15) . . . . ?
C24 C23 C20 C19 178.6(10) . . . . ?
C24 N4 C22 C21 6.7(15) . . . . ?
C76 C75 C74 C73 -177.0(10) . . . . ?
O6 C36 C35 C34 -165.7(11) . . . . ?
O6 C36 C35 C30 17.9(17) . . . . ?
O5 C25 C26 C27 -19.2(17) . . . . ?
O5 C25 C26 C31 162.3(10) . . . . ?
C22 N4 C24 C23 -7.0(17) . . . . ?
C22 C21 C20 C23 2.4(15) . . . . ?
C22 C21 C20 C19 -178.7(10) . . . . ?
C21 C20 C19 O2 150.0(11) . . . . ?
C21 C20 C19 N3 -28.9(15) . . . . ?
O8 C37 C38 C01R 9.4(16) . . . . ?
O8 C37 C38 C39 -168.5(11) . . . . ?
C20 C23 C24 N4 5.0(17) . . . . ?
C20 C19 N3 C18 -176.2(9) . . . . ?
O2 C19 N3 C18 4.9(19) . . . . ?
C46 C01R C38 C37 -174.1(11) . . . . ?
C46 C01R C38 C39 3.9(18) . . . . ?
C44 C43 C42 C41 2(2) . . . . ?
C47 C43 C42 C41 178.3(12) . . . . ?
C17 C16 C13 C14 0.0 . . . . ?
C17 C16 C13 C12 177.6(8) . . . . ?
C17 C18 N3 C19 147.0(10) . . . . ?
C16 C17 C18 C15 0.0 . . . . ?
C16 C17 C18 N3 -179.0(8) . . . . ?
C16 C13 C14 C15 0.0 . . . . ?
C16 C13 C12 C11 33.9(10) . . . . ?
C16 C13 C12 C9 -147.0(7) . . . . ?
C13 C14 C15 C18 0.0 . . . . ?
C13 C12 C11 C10 179.1(9) . . . . ?
C13 C12 C9 C8 -179.0(10) . . . . ?
C14 C13 C12 C11 -148.5(7) . . . . ?
C14 C13 C12 C9 30.6(10) . . . . ?
C14 C15 C18 C17 0.0 . . . . ?
C14 C15 C18 N3 179.0(8) . . . . ?
C15 C18 N3 C19 -32.0(14) . . . . ?
C18 C17 C16 C13 0.0 . . . . ?
C50 N5 C48 C49 -14(2) . . . . ?
C50 C51 C52 C49 -9(3) . . . . ?
C50 C51 C52 C53 -179.8(18) . . . . ?
C37 C38 C39 C40 173.6(11) . . . . ?
C01R C46 C45 C40 -0.9(18) . . . . ?
C01R C46 C45 C44 176.5(11) . . . . ?
C01R C38 C39 C40 -4.4(19) . . . . ?
C45 C40 C39 C38 2.2(19) . . . . ?
C45 C40 C41 C42 -5(2) . . . . ?
C45 C46 C01R C38 -1.4(19) . . . . ?
C45 C44 C43 C47 -176.7(9) . . . . ?
C45 C44 C43 C42 0.1(16) . . . . ?
C92 N7 C84 C85 4.6(17) . . . . ?
C92 C87 C86 C85 -0.4(17) . . . . ?
C92 C87 C88 C89 3.0(18) . . . . ?
C87 C92 C91 C90 2.3(17) . . . . ?
C87 C86 C85 C84 1.6(18) . . . . ?
C87 C88 C89 C90 0(2) . . . . ?
C43 C44 C45 C40 -3.9(17) . . . . ?
C43 C44 C45 C46 178.7(11) . . . . ?
C43 C42 C41 C40 1(2) . . . . ?
C84 N7 C92 C87 -3.4(16) . . . . ?
C84 N7 C92 C91 179.6(11) . . . . ?
C39 C40 C45 C46 0.5(18) . . . . ?
C39 C40 C45 C44 -176.9(11) . . . . ?
C39 C40 C41 C42 178.6(13) . . . . ?
C32 C31 C26 C25 174.7(11) . . . . ?
C32 C31 C26 C27 -3.8(18) . . . . ?
C51 C52 C53 O3 11(4) . . . . ?
C51 C52 C53 N6 -167(2) . . . . ?
N1 C3 C4 C5 0.0 . . . . ?
C3 N1 C1 C2 0.0 . . . . ?
C3 C4 C5 C2 0.0 . . . . ?
C3 C4 C5 C6 -179.3(17) . . . . ?
C4 C5 C2 C1 0.0 . . . . ?
C4 C5 C6 N2 31(3) . . . . ?
C4 C5 C6 O1 -147.7(17) . . . . ?
C5 C2 C1 N1 0.0 . . . . ?
C2 C5 C6 N2 -148.8(15) . . . . ?
C2 C5 C6 O1 33(3) . . . . ?
C1 N1 C3 C4 0.0 . . . . ?
C27 C28 C33 C34 177.1(11) . . . . ?
C27 C28 C33 C32 3.9(19) . . . . ?
C27 C28 C29 C30 -179.4(14) . . . . ?
C86 C87 C88 C89 -179.7(12) . . . . ?
C28 C27 C26 C25 -177.0(12) . . . . ?
C28 C27 C26 C31 1(2) . . . . ?
C31 C32 C33 C34 -179.4(11) . . . . ?
C31 C32 C33 C28 -6.3(18) . . . . ?
C26 C27 C28 C33 -1(2) . . . . ?
C26 C27 C28 C29 -177.3(14) . . . . ?
C35 C34 C33 C32 179.9(12) . . . . ?
C35 C34 C33 C28 6.8(17) . . . . ?
C35 C30 C29 C28 -2(2) . . . . ?
C33 C34 C35 C36 179.3(10) . . . . ?
C33 C34 C35 C30 -4.2(18) . . . . ?
C33 C32 C31 C26 6.2(18) . . . . ?
C33 C28 C29 C30 5(2) . . . . ?
O20 C93 N8 C94 -11(2) . . . . ?
O20 C93 N8 C95 -173.9(15) . . . . ?
C48 N5 C50 C51 10(2) . . . . ?
C48 C49 C52 C51 5(3) . . . . ?
C48 C49 C52 C53 175(2) . . . . ?
C88 C87 C86 C85 -177.7(11) . . . . ?
C41 C40 C45 C46 -176.3(13) . . . . ?
C41 C40 C45 C44 6.3(19) . . . . ?
C41 C40 C39 C38 179.0(13) . . . . ?
C29 C30 C35 C34 2(2) . . . . ?
C29 C30 C35 C36 178.4(13) . . . . ?
C29 C28 C33 C34 -6.9(19) . . . . ?
C29 C28 C33 C32 179.8(12) . . . . ?
C49 C52 C53 O3 -159(2) . . . . ?
C49 C52 C53 N6 23(4) . . . . ?
N6 C54 C55 C56 179.9(17) . . . . ?
C12 C13 C14 C15 -177.6(8) . . . . ?
C12 C11 C10 C7 0.0 . . . . ?
C11 C12 C9 C8 0.0 . . . . ?
C11 C10 C7 C8 0.0 . . . . ?
C11 C10 C7 N2 175.9(12) . . . . ?
C10 C7 C8 C9 0.0 . . . . ?
C10 C7 N2 C6 164.4(17) . . . . ?
C7 C8 C9 C12 0.0 . . . . ?
C7 N2 C6 C5 175.0(15) . . . . ?
C7 N2 C6 O1 -7(4) . . . . ?
C8 C7 N2 C6 -20(2) . . . . ?
C9 C12 C11 C10 0.0 . . . . ?
C91 C92 C87 C86 178.4(11) . . . . ?
C91 C92 C87 C88 -4.1(17) . . . . ?
C91 C90 C89 C88 -2.0(19) . . . . ?
C89 C90 C91 C92 0.8(18) . . . . ?
C53 N6 C54 C57 3(3) . . . . ?
C53 N6 C54 C55 -177(2) . . . . ?
C98 N9 C96 O21 172.7(17) . . . . ?
N2 C7 C8 C9 -175.7(13) . . . . ?
C59 C59 C58 C57 -177(2) 2_775 . . . ?
C59 C59 C56 C55 177(2) 2_775 . . . ?
C59 C58 C57 C54 0.0 . . . . ?
C58 C59 C56 C55 0.0 . . . . ?
C58 C57 C54 N6 -179.9(18) . . . . ?
C58 C57 C54 C55 0.0 . . . . ?
C57 C54 C55 C56 0.0 . . . . ?
C54 N6 C53 O3 4(4) . . . . ?
C54 N6 C53 C52 -178(2) . . . . ?
C54 C55 C56 C59 0.0 . . . . ?
C56 C59 C58 C57 0.0 . . . . ?
C97 N9 C96 O21 -7(3) . . . . ?
C6 C5 C2 C1 179.4(16) . . . . ?

loop_
_twin_individual_id
_twin_individual_mass_fraction_refined
1 0.6560(19)
2 0.3440(19)

loop_
_smtbx_masks_void_nr
_smtbx_masks_void_average_x
_smtbx_masks_void_average_y
_smtbx_masks_void_average_z
_smtbx_masks_void_volume
_smtbx_masks_void_count_electrons
_smtbx_masks_void_content
1 -0.367 -0.766 0.000 1458.6 94.7 ?
2 0.028 0.417 0.337 7.3 0.0 ?
3 -0.028 0.583 0.662 7.3 0.0 ?
4 0.353 0.299 0.477 13.6 0.0 ?
5 0.647 0.701 0.523 13.6 0.0 ?
